data_4314070
loop_
_publ_author_name
'Theodore A. Betley'
'Jonas C. Peters'

_publ_section_title
;
 The Strong-Field Tripodal Phosphine Donor, [PhB(CH2PiPr2)3]-, Provides
 Access to Electronically and Coordinatively Unsaturated Transition Metal
 Complexes
;
_journal_name_full 'Inorganic Chemistry'
_journal_page_first 5074
_journal_page_last 5084
_journal_paper_doi 10.1021/ic0343096
_journal_volume 42
_journal_year 2003
_chemical_formula_sum 'C55 H50 B Cl P4 Ru'
_chemical_formula_weight 982.16
_chemical_name_systematic
; 
 ? 
;
_space_group_IT_number 14
_symmetry_cell_setting monoclinic
_symmetry_space_group_name_Hall '-P 2ybc'
_symmetry_space_group_name_H-M 'P 1 21/c 1'
_atom_sites_solution_hydrogens geom
_atom_sites_solution_primary direct
_atom_sites_solution_secondary difmap
_audit_creation_method SHELXL-97
_cell_angle_alpha 90.00
_cell_angle_beta 107.805(2)
_cell_angle_gamma 90.00
_cell_formula_units_Z 4
_cell_length_a 19.215(3)
_cell_length_b 12.2280(19)
_cell_length_c 20.500(3)
_cell_measurement_temperature 96(2)
_cell_volume 4586.0(12)
_computing_cell_refinement 'Bruker XSCANS'
_computing_data_collection 'Bruker XSCANS'
_computing_data_reduction 'Bruker SHELXTL'
_computing_molecular_graphics 'Bruker SHELXTL'
_computing_publication_material 'Bruker SHELXTL'
_computing_structure_refinement 'SHELXL-97 (Sheldrick, 1997)'
_computing_structure_solution 'SHELXS-97 (Sheldrick, 1990)'
_diffrn_ambient_temperature 96(2)
_diffrn_measured_fraction_theta_full 0.935
_diffrn_measured_fraction_theta_max 0.935
_diffrn_measurement_device_type 'Bruker P4'
_diffrn_measurement_method '\w scans'
_diffrn_radiation_monochromator graphite
_diffrn_radiation_source 'fine-focus sealed tube'
_diffrn_radiation_type MoK\a
_diffrn_radiation_wavelength 0.71073
_diffrn_reflns_av_R_equivalents 0.1512
_diffrn_reflns_av_sigmaI/netI 0.1460
_diffrn_reflns_limit_h_max 25
_diffrn_reflns_limit_h_min -24
_diffrn_reflns_limit_k_max 16
_diffrn_reflns_limit_k_min -16
_diffrn_reflns_limit_l_max 27
_diffrn_reflns_limit_l_min -26
_diffrn_reflns_number 64852
_diffrn_reflns_theta_full 28.42
_diffrn_reflns_theta_max 28.42
_diffrn_reflns_theta_min 1.97
_exptl_absorpt_coefficient_mu 0.578
_exptl_absorpt_correction_type none
_exptl_crystal_colour red
_exptl_crystal_density_diffrn 1.423
_exptl_crystal_density_method 'not measured'
_exptl_crystal_description plate
_exptl_crystal_F_000 2024
_exptl_crystal_size_max 0.29
_exptl_crystal_size_mid 0.26
_exptl_crystal_size_min 0.044
_refine_diff_density_max 2.208
_refine_diff_density_min -0.791
_refine_diff_density_rms 0.132
_refine_ls_extinction_method none
_refine_ls_goodness_of_fit_ref 1.102
_refine_ls_hydrogen_treatment mixed
_refine_ls_matrix_type full
_refine_ls_number_parameters 562
_refine_ls_number_reflns 10802
_refine_ls_number_restraints 0
_refine_ls_restrained_S_all 1.102
_refine_ls_R_factor_all 0.1195
_refine_ls_R_factor_gt 0.0516
_refine_ls_shift/su_max 0.001
_refine_ls_shift/su_mean 0.000
_refine_ls_structure_factor_coef Fsqd
_refine_ls_weighting_details 'calc w=1/[\s^2^(Fo^2^)+(0.0200P)^2^+0.0000P] where P=(Fo^2^+2Fc^2^)/3'
_refine_ls_weighting_scheme calc
_refine_ls_wR_factor_gt 0.0909
_refine_ls_wR_factor_ref 0.1012
_reflns_number_gt 6095
_reflns_number_total 10802
_reflns_threshold_expression >2sigma(I)
_cod_data_source_file ic0343096si20030321_123039_1.cif
_cod_data_source_block tab13
_cod_depositor_comments
;
The following automatic conversions were performed:

'_symmetry_cell_setting' value 'Monoclinic' changed to 'monoclinic'
according to the built-in table from CIF Core dictionary named
'cif_core.dic' version 2.4.1 from 2010-06-29.

Automatic conversion script
Id: cif_fix_values 1646 2011-03-28 12:23:43Z adriana 
;
_cod_database_code 4314070

loop_
_symmetry_equiv_pos_as_xyz
'x, y, z'
'-x, y+1/2, -z+1/2'
'-x, -y, -z'
'x, -y-1/2, z-1/2'

loop_
_atom_site_label
_atom_site_type_symbol
_atom_site_fract_x
_atom_site_fract_y
_atom_site_fract_z
_atom_site_U_iso_or_equiv
_atom_site_adp_type
_atom_site_occupancy
_atom_site_symmetry_multiplicity
_atom_site_calc_flag
_atom_site_refinement_flags
_atom_site_disorder_assembly
_atom_site_disorder_group
Ru Ru 0.675445(18) 0.36579(3) 0.752823(18) 0.00877(9) Uani 1 1 d . . .
Cl Cl 0.58039(5) 0.26691(8) 0.78339(5) 0.0133(2) Uani 1 1 d . . .
P1 P 0.68784(5) 0.37485(9) 0.64856(5) 0.0084(2) Uani 1 1 d . . .
P2 P 0.77936(6) 0.46230(8) 0.79481(6) 0.0106(2) Uani 1 1 d . . .
P3 P 0.75262(6) 0.20711(8) 0.77287(6) 0.0096(2) Uani 1 1 d . . .
P4 P 0.58979(6) 0.51130(8) 0.73879(6) 0.0109(2) Uani 1 1 d . . .
B B 0.8468(3) 0.3329(4) 0.7120(3) 0.0123(11) Uani 1 1 d . . .
C1 C 0.9185(2) 0.3231(3) 0.6874(2) 0.0140(10) Uani 1 1 d . . .
C2 C 0.9634(2) 0.2313(4) 0.6969(3) 0.0243(12) Uani 1 1 d . . .
H2 H 0.9530 0.1706 0.7212 0.029 Uiso 1 1 calc R . .
C3 C 1.0231(2) 0.2251(4) 0.6719(3) 0.0309(13) Uani 1 1 d . . .
H3 H 1.0521 0.1606 0.6791 0.037 Uiso 1 1 calc R . .
C4 C 1.0405(3) 0.3119(4) 0.6369(3) 0.0304(12) Uani 1 1 d . . .
H4 H 1.0808 0.3079 0.6193 0.036 Uiso 1 1 calc R . .
C5 C 0.9979(3) 0.4043(4) 0.6281(3) 0.0329(13) Uani 1 1 d . . .
H5 H 1.0095 0.4655 0.6047 0.040 Uiso 1 1 calc R . .
C6 C 0.9389(2) 0.4098(4) 0.6524(3) 0.0242(12) Uani 1 1 d . . .
H6 H 0.9107 0.4750 0.6451 0.029 Uiso 1 1 calc R . .
C7 C 0.7756(2) 0.3341(3) 0.6408(2) 0.0110(9) Uani 1 1 d . . .
H7A H 0.7703 0.2597 0.6209 0.013 Uiso 1 1 calc R . .
H7B H 0.7874 0.3838 0.6076 0.013 Uiso 1 1 calc R . .
C8 C 0.8493(2) 0.4473(3) 0.7541(2) 0.0120(9) Uani 1 1 d . . .
H8A H 0.8454 0.5091 0.7220 0.014 Uiso 1 1 calc R . .
H8B H 0.8975 0.4529 0.7896 0.014 Uiso 1 1 calc R . .
C9 C 0.8412(2) 0.2319(3) 0.7627(2) 0.0132(10) Uani 1 1 d . . .
H9A H 0.8762 0.2462 0.8085 0.016 Uiso 1 1 calc R . .
H9B H 0.8572 0.1641 0.7450 0.016 Uiso 1 1 calc R . .
C10 C 0.6227(2) 0.2847(3) 0.5879(2) 0.0088(9) Uani 1 1 d . . .
C11 C 0.6286(2) 0.2747(3) 0.5224(2) 0.0144(10) Uani 1 1 d . . .
H11 H 0.6642 0.3165 0.5097 0.017 Uiso 1 1 calc R . .
C12 C 0.5834(2) 0.2046(3) 0.4754(2) 0.0158(10) Uani 1 1 d . . .
H12 H 0.5874 0.1992 0.4305 0.019 Uiso 1 1 calc R . .
C13 C 0.5319(2) 0.1416(3) 0.4937(2) 0.0130(9) Uani 1 1 d . . .
H13 H 0.5015 0.0919 0.4619 0.016 Uiso 1 1 calc R . .
C14 C 0.5259(2) 0.1523(3) 0.5579(2) 0.0131(9) Uani 1 1 d . . .
H14 H 0.4906 0.1101 0.5706 0.016 Uiso 1 1 calc R . .
C15 C 0.5704(2) 0.2235(3) 0.6049(2) 0.0103(9) Uani 1 1 d . . .
H15 H 0.5649 0.2303 0.6492 0.012 Uiso 1 1 calc R . .
C16 C 0.6689(2) 0.5025(3) 0.5990(2) 0.0093(9) Uani 1 1 d . . .
C17 C 0.7236(2) 0.5754(3) 0.5987(2) 0.0125(9) Uani 1 1 d . . .
H17 H 0.7722 0.5611 0.6266 0.015 Uiso 1 1 calc R . .
C18 C 0.7094(2) 0.6687(3) 0.5590(2) 0.0142(10) Uani 1 1 d . . .
H18 H 0.7482 0.7170 0.5590 0.017 Uiso 1 1 calc R . .
C19 C 0.6391(2) 0.6918(3) 0.5193(2) 0.0174(10) Uani 1 1 d . . .
H19 H 0.6292 0.7561 0.4920 0.021 Uiso 1 1 calc R . .
C20 C 0.5835(2) 0.6214(3) 0.5194(2) 0.0164(10) Uani 1 1 d . . .
H20 H 0.5349 0.6372 0.4922 0.020 Uiso 1 1 calc R . .
C21 C 0.5980(2) 0.5275(3) 0.5588(2) 0.0132(9) Uani 1 1 d . . .
H21 H 0.5591 0.4794 0.5586 0.016 Uiso 1 1 calc R . .
C22 C 0.7737(2) 0.6080(3) 0.8111(2) 0.0112(9) Uani 1 1 d . . .
C23 C 0.7820(2) 0.6882(3) 0.7663(2) 0.0127(9) Uani 1 1 d . . .
H23 H 0.7942 0.6670 0.7265 0.015 Uiso 1 1 calc R . .
C24 C 0.7731(2) 0.7976(3) 0.7776(2) 0.0184(11) Uani 1 1 d . . .
H24 H 0.7794 0.8506 0.7459 0.022 Uiso 1 1 calc R . .
C25 C 0.7553(2) 0.8304(4) 0.8344(2) 0.0218(11) Uani 1 1 d . . .
H25 H 0.7487 0.9058 0.8418 0.026 Uiso 1 1 calc R . .
C26 C 0.7472(2) 0.7541(3) 0.8806(2) 0.0211(11) Uani 1 1 d . . .
H26 H 0.7354 0.7768 0.9203 0.025 Uiso 1 1 calc R . .
C27 C 0.7560(2) 0.6433(3) 0.8693(2) 0.0178(10) Uani 1 1 d . . .
H27 H 0.7501 0.5909 0.9014 0.021 Uiso 1 1 calc R . .
C28 C 0.8177(2) 0.4133(3) 0.8826(2) 0.0148(10) Uani 1 1 d . . .
C29 C 0.8908(3) 0.4134(4) 0.9178(2) 0.0267(12) Uani 1 1 d . . .
H29 H 0.9247 0.4393 0.8959 0.032 Uiso 1 1 calc R . .
C30 C 0.9162(3) 0.3766(5) 0.9845(3) 0.0447(15) Uani 1 1 d . . .
H30 H 0.9671 0.3772 1.0081 0.054 Uiso 1 1 calc R . .
C31 C 0.8666(3) 0.3381(4) 1.0179(3) 0.0374(14) Uani 1 1 d . . .
H31 H 0.8838 0.3085 1.0629 0.045 Uiso 1 1 calc R . .
C32 C 0.7919(3) 0.3443(3) 0.9837(2) 0.0213(11) Uani 1 1 d . . .
H32 H 0.7571 0.3258 1.0062 0.026 Uiso 1 1 calc R . .
C33 C 0.7702(2) 0.3775(3) 0.9172(2) 0.0152(9) Uani 1 1 d . . .
H33 H 0.7194 0.3762 0.8930 0.018 Uiso 1 1 calc R . .
C34 C 0.7137(2) 0.0935(3) 0.7150(2) 0.0119(9) Uani 1 1 d . . .
C35 C 0.7421(2) 0.0587(3) 0.6638(2) 0.0150(10) Uani 1 1 d . . .
H35 H 0.7841 0.0939 0.6584 0.018 Uiso 1 1 calc R . .
C36 C 0.7100(2) -0.0271(3) 0.6203(2) 0.0193(10) Uani 1 1 d . . .
H36 H 0.7292 -0.0486 0.5847 0.023 Uiso 1 1 calc R . .
C37 C 0.6505(2) -0.0806(3) 0.6287(2) 0.0177(10) Uani 1 1 d . . .
H37 H 0.6293 -0.1402 0.5996 0.021 Uiso 1 1 calc R . .
C38 C 0.6218(2) -0.0479(3) 0.6791(2) 0.0157(10) Uani 1 1 d . . .
H38 H 0.5807 -0.0850 0.6849 0.019 Uiso 1 1 calc R . .
C39 C 0.6522(2) 0.0384(3) 0.7212(2) 0.0130(9) Uani 1 1 d . . .
H39 H 0.6310 0.0611 0.7552 0.016 Uiso 1 1 calc R . .
C40 C 0.7732(2) 0.1346(3) 0.8558(2) 0.0120(9) Uani 1 1 d . . .
C41 C 0.8429(2) 0.0984(3) 0.8878(2) 0.0177(10) Uani 1 1 d . . .
H41 H 0.8807 0.1146 0.8684 0.021 Uiso 1 1 calc R . .
C42 C 0.8590(2) 0.0384(4) 0.9484(2) 0.0220(11) Uani 1 1 d . . .
H42 H 0.9079 0.0163 0.9709 0.026 Uiso 1 1 calc R . .
C43 C 0.8045(2) 0.0112(3) 0.9754(2) 0.0175(10) Uani 1 1 d . . .
H43 H 0.8152 -0.0318 1.0158 0.021 Uiso 1 1 calc R . .
C44 C 0.7344(2) 0.0461(3) 0.9440(2) 0.0126(9) Uani 1 1 d . . .
H44 H 0.6965 0.0266 0.9626 0.015 Uiso 1 1 calc R . .
C45 C 0.7187(2) 0.1097(3) 0.8852(2) 0.0121(9) Uani 1 1 d . . .
H45 H 0.6705 0.1365 0.8650 0.014 Uiso 1 1 calc R . .
C46 C 0.4991(2) 0.4764(3) 0.6823(2) 0.0168(10) Uani 1 1 d . . .
H46A H 0.4815 0.4103 0.6993 0.025 Uiso 1 1 calc R . .
H46B H 0.5016 0.4632 0.6359 0.025 Uiso 1 1 calc R . .
H46C H 0.4654 0.5370 0.6813 0.025 Uiso 1 1 calc R . .
C47 C 0.5703(2) 0.5404(3) 0.8185(2) 0.0168(10) Uani 1 1 d . . .
H47A H 0.6139 0.5709 0.8519 0.025 Uiso 1 1 calc R . .
H47B H 0.5562 0.4727 0.8367 0.025 Uiso 1 1 calc R . .
H47C H 0.5301 0.5933 0.8099 0.025 Uiso 1 1 calc R . .
C48 C 0.6012(2) 0.6494(3) 0.7112(2) 0.0147(10) Uani 1 1 d . . .
H48A H 0.5554 0.6900 0.7034 0.022 Uiso 1 1 calc R . .
H48B H 0.6142 0.6466 0.6686 0.022 Uiso 1 1 calc R . .
H48C H 0.6402 0.6862 0.7467 0.022 Uiso 1 1 calc R . .
C49 C 0.9063(3) 0.5579(5) 0.1090(3) 0.0329(16) Uani 1 1 d . . .
C50 C 0.9200(3) 0.7909(4) 0.1344(3) 0.0426(15) Uani 1 1 d . . .
C51 C 0.8574(3) 0.6910(6) 0.0745(4) 0.0574(18) Uani 1 1 d . . .
C52 C 0.8923(5) 0.6767(6) 0.1536(4) 0.094(3) Uani 1 1 d . . .
C53 C 0.9087(5) 0.7018(9) 0.0370(6) 0.123(4) Uani 1 1 d . . .
C54 C 0.9553(7) 0.7962(7) 0.0654(6) 0.148(5) Uani 1 1 d . . .
C55 C 0.9221(5) 0.5681(10) 0.1643(7) 0.137(5) Uani 1 1 d . . .

loop_
_atom_site_aniso_label
_atom_site_aniso_U_11
_atom_site_aniso_U_22
_atom_site_aniso_U_33
_atom_site_aniso_U_23
_atom_site_aniso_U_13
_atom_site_aniso_U_12
Ru 0.01277(17) 0.00540(15) 0.00995(18) -0.00048(16) 0.00617(13) -0.00039(16)
Cl 0.0154(5) 0.0102(5) 0.0171(6) 0.0015(4) 0.0091(5) -0.0009(4)
P1 0.0112(5) 0.0065(5) 0.0089(6) -0.0006(5) 0.0050(4) 0.0006(5)
P2 0.0160(6) 0.0065(5) 0.0106(6) -0.0007(5) 0.0060(5) -0.0005(5)
P3 0.0138(6) 0.0062(5) 0.0099(6) -0.0002(4) 0.0055(5) -0.0012(4)
P4 0.0140(6) 0.0075(5) 0.0130(6) -0.0008(5) 0.0066(5) 0.0014(5)
B 0.014(3) 0.011(2) 0.016(3) 0.003(2) 0.011(2) 0.005(2)
C1 0.011(2) 0.019(2) 0.009(2) -0.0051(19) -0.0009(19) -0.0030(18)
C2 0.017(2) 0.020(3) 0.040(3) 0.000(2) 0.014(2) 0.001(2)
C3 0.019(3) 0.030(3) 0.044(4) -0.002(3) 0.010(3) 0.006(2)
C4 0.024(3) 0.048(3) 0.024(3) 0.001(3) 0.015(2) 0.002(3)
C5 0.023(3) 0.042(3) 0.035(3) 0.016(3) 0.012(3) 0.002(2)
C6 0.022(3) 0.022(3) 0.034(3) 0.015(2) 0.017(2) 0.008(2)
C7 0.014(2) 0.007(2) 0.016(2) -0.0010(17) 0.0100(19) 0.0043(16)
C8 0.013(2) 0.010(2) 0.014(2) 0.0017(18) 0.006(2) 0.0012(17)
C9 0.013(2) 0.017(2) 0.010(2) 0.0004(18) 0.0043(19) 0.0018(18)
C10 0.012(2) 0.005(2) 0.010(2) 0.0004(17) 0.0044(18) 0.0034(17)
C11 0.022(2) 0.007(2) 0.016(3) 0.0027(18) 0.007(2) 0.0015(18)
C12 0.023(3) 0.018(2) 0.009(2) -0.0045(19) 0.008(2) 0.002(2)
C13 0.018(2) 0.007(2) 0.010(2) -0.0034(19) -0.0007(18) -0.0014(19)
C14 0.012(2) 0.010(2) 0.015(2) 0.0020(18) 0.0004(18) 0.0017(17)
C15 0.013(2) 0.008(2) 0.012(2) -0.0009(18) 0.0069(19) 0.0048(18)
C16 0.016(2) 0.008(2) 0.007(2) -0.0016(17) 0.0073(18) 0.0030(18)
C17 0.018(2) 0.012(2) 0.008(2) -0.0034(18) 0.0043(19) 0.0036(18)
C18 0.024(3) 0.007(2) 0.017(3) -0.0039(18) 0.015(2) -0.0013(18)
C19 0.037(3) 0.003(2) 0.014(3) -0.0011(18) 0.011(2) 0.003(2)
C20 0.019(2) 0.013(2) 0.015(2) -0.002(2) 0.0009(19) 0.004(2)
C21 0.020(2) 0.010(2) 0.009(2) -0.0030(18) 0.0042(19) 0.0008(18)
C22 0.015(2) 0.008(2) 0.010(2) -0.0043(17) 0.0031(18) -0.0041(17)
C23 0.018(2) 0.010(2) 0.010(2) -0.0036(18) 0.0039(19) -0.0009(18)
C24 0.029(3) 0.006(2) 0.019(3) 0.0054(19) 0.006(2) 0.0003(19)
C25 0.033(3) 0.009(2) 0.022(3) -0.003(2) 0.007(2) 0.003(2)
C26 0.035(3) 0.014(2) 0.017(3) -0.004(2) 0.011(2) 0.003(2)
C27 0.027(3) 0.011(2) 0.018(3) 0.003(2) 0.010(2) 0.001(2)
C28 0.023(3) 0.008(2) 0.013(2) -0.0003(18) 0.006(2) 0.0020(19)
C29 0.024(3) 0.039(3) 0.015(3) 0.003(2) 0.003(2) -0.008(2)
C30 0.029(3) 0.072(4) 0.026(3) 0.011(3) -0.003(3) -0.002(3)
C31 0.052(4) 0.044(4) 0.012(3) 0.002(2) 0.002(3) 0.005(3)
C32 0.047(3) 0.015(2) 0.001(2) -0.0015(17) 0.006(2) -0.023(2)
C33 0.018(2) 0.004(2) 0.023(3) -0.0018(19) 0.0058(19) -0.0039(19)
C34 0.016(2) 0.005(2) 0.012(2) 0.0028(17) 0.0010(19) 0.0032(17)
C35 0.019(2) 0.010(2) 0.016(3) 0.0015(19) 0.006(2) 0.0021(18)
C36 0.031(3) 0.016(2) 0.012(2) -0.0005(19) 0.008(2) 0.011(2)
C37 0.017(3) 0.013(2) 0.018(3) -0.007(2) -0.001(2) 0.0028(19)
C38 0.012(2) 0.010(2) 0.022(3) 0.001(2) 0.001(2) 0.0004(18)
C39 0.018(2) 0.008(2) 0.013(2) 0.0003(18) 0.0056(19) 0.0025(18)
C40 0.016(2) 0.0058(19) 0.014(2) -0.0061(19) 0.0035(18) -0.0032(19)
C41 0.022(3) 0.018(2) 0.015(3) 0.0033(19) 0.010(2) 0.0003(19)
C42 0.020(3) 0.027(3) 0.017(3) 0.007(2) 0.005(2) 0.006(2)
C43 0.031(3) 0.016(2) 0.010(2) 0.0016(19) 0.012(2) -0.002(2)
C44 0.021(2) 0.010(2) 0.012(2) -0.0013(18) 0.012(2) 0.0005(18)
C45 0.017(2) 0.008(2) 0.013(2) -0.0050(17) 0.0072(19) 0.0001(17)
C46 0.015(2) 0.015(2) 0.022(3) 0.002(2) 0.008(2) 0.0014(19)
C47 0.019(2) 0.015(2) 0.019(3) -0.004(2) 0.011(2) 0.0002(19)
C48 0.019(2) 0.010(2) 0.016(2) 0.0008(18) 0.0059(19) 0.0017(18)
C49 0.032(3) 0.031(3) 0.043(4) -0.026(3) 0.022(3) -0.016(3)
C50 0.056(4) 0.021(3) 0.043(4) 0.002(3) 0.003(3) 0.005(3)
C51 0.045(4) 0.078(5) 0.054(5) 0.003(4) 0.022(4) 0.007(3)
C52 0.196(9) 0.042(4) 0.080(6) -0.022(4) 0.096(7) -0.024(5)
C53 0.100(7) 0.163(10) 0.115(9) -0.030(8) 0.046(7) 0.003(7)
C54 0.243(13) 0.054(6) 0.107(9) -0.012(6) -0.004(9) -0.008(7)
C55 0.074(7) 0.127(10) 0.200(14) 0.061(10) 0.027(9) 0.029(6)

loop_
_atom_type_symbol
_atom_type_description
_atom_type_scat_dispersion_real
_atom_type_scat_dispersion_imag
_atom_type_scat_source
C C 0.0033 0.0016 'International Tables Vol C Tables 4.2.6.8 and 6.1.1.4'
H H 0.0000 0.0000 'International Tables Vol C Tables 4.2.6.8 and 6.1.1.4'
B B 0.0013 0.0007 'International Tables Vol C Tables 4.2.6.8 and 6.1.1.4'
P P 0.1023 0.0942 'International Tables Vol C Tables 4.2.6.8 and 6.1.1.4'
Cl Cl 0.1484 0.1585 'International Tables Vol C Tables 4.2.6.8 and 6.1.1.4'
Ru Ru -1.2594 0.8363 'International Tables Vol C Tables 4.2.6.8 and 6.1.1.4'

loop_
_geom_angle_atom_site_label_1
_geom_angle_atom_site_label_2
_geom_angle_atom_site_label_3
_geom_angle
_geom_angle_site_symmetry_1
_geom_angle_site_symmetry_3
_geom_angle_publ_flag
P1 Ru P2 89.90(4) . . ?
P1 Ru P4 96.88(4) . . ?
P2 Ru P4 98.86(4) . . ?
P1 Ru P3 87.87(4) . . ?
P2 Ru P3 85.93(4) . . ?
P4 Ru P3 173.23(4) . . ?
P1 Ru Cl 125.66(4) . . ?
P2 Ru Cl 144.28(4) . . ?
P4 Ru Cl 81.75(4) . . ?
P3 Ru Cl 91.57(4) . . ?
C7 P1 C16 102.57(18) . . ?
C7 P1 C10 103.63(18) . . ?
C16 P1 C10 99.06(18) . . ?
C7 P1 Ru 116.51(14) . . ?
C16 P1 Ru 120.82(13) . . ?
C10 P1 Ru 111.66(13) . . ?
C8 P2 C22 106.30(18) . . ?
C8 P2 C28 106.9(2) . . ?
C22 P2 C28 99.72(19) . . ?
C8 P2 Ru 118.14(14) . . ?
C22 P2 Ru 119.11(13) . . ?
C28 P2 Ru 104.40(14) . . ?
C9 P3 C34 105.38(19) . . ?
C9 P3 C40 104.08(18) . . ?
C34 P3 C40 99.26(18) . . ?
C9 P3 Ru 113.59(14) . . ?
C34 P3 Ru 113.22(13) . . ?
C40 P3 Ru 119.49(13) . . ?
C48 P4 C47 100.13(19) . . ?
C48 P4 C46 101.70(19) . . ?
C47 P4 C46 101.3(2) . . ?
C48 P4 Ru 126.00(14) . . ?
C47 P4 Ru 111.25(14) . . ?
C46 P4 Ru 113.16(14) . . ?
C1 B C8 109.8(3) . . ?
C1 B C9 111.7(3) . . ?
C8 B C9 107.9(4) . . ?
C1 B C7 106.2(3) . . ?
C8 B C7 109.8(3) . . ?
C9 B C7 111.4(3) . . ?
C2 C1 C6 114.9(4) . . ?
C2 C1 B 124.8(4) . . ?
C6 C1 B 120.2(4) . . ?
C1 C2 C3 122.5(4) . . ?
C1 C2 H2 118.7 . . ?
C3 C2 H2 118.7 . . ?
C4 C3 C2 120.4(4) . . ?
C4 C3 H3 119.8 . . ?
C2 C3 H3 119.8 . . ?
C5 C4 C3 118.2(4) . . ?
C5 C4 H4 120.9 . . ?
C3 C4 H4 120.9 . . ?
C6 C5 C4 121.1(5) . . ?
C6 C5 H5 119.5 . . ?
C4 C5 H5 119.5 . . ?
C5 C6 C1 122.8(4) . . ?
C5 C6 H6 118.6 . . ?
C1 C6 H6 118.6 . . ?
B C7 P1 117.6(3) . . ?
B C7 H7A 107.9 . . ?
P1 C7 H7A 107.9 . . ?
B C7 H7B 107.9 . . ?
P1 C7 H7B 107.9 . . ?
H7A C7 H7B 107.2 . . ?
B C8 P2 115.3(3) . . ?
B C8 H8A 108.5 . . ?
P2 C8 H8A 108.5 . . ?
B C8 H8B 108.5 . . ?
P2 C8 H8B 108.5 . . ?
H8A C8 H8B 107.5 . . ?
B C9 P3 116.6(3) . . ?
B C9 H9A 108.1 . . ?
P3 C9 H9A 108.1 . . ?
B C9 H9B 108.1 . . ?
P3 C9 H9B 108.1 . . ?
H9A C9 H9B 107.3 . . ?
C15 C10 C11 118.6(4) . . ?
C15 C10 P1 123.6(3) . . ?
C11 C10 P1 117.8(3) . . ?
C12 C11 C10 120.6(4) . . ?
C12 C11 H11 119.7 . . ?
C10 C11 H11 119.7 . . ?
C11 C12 C13 120.3(4) . . ?
C11 C12 H12 119.9 . . ?
C13 C12 H12 119.9 . . ?
C14 C13 C12 118.9(4) . . ?
C14 C13 H13 120.5 . . ?
C12 C13 H13 120.5 . . ?
C13 C14 C15 121.1(4) . . ?
C13 C14 H14 119.5 . . ?
C15 C14 H14 119.5 . . ?
C10 C15 C14 120.5(4) . . ?
C10 C15 H15 119.7 . . ?
C14 C15 H15 119.7 . . ?
C17 C16 C21 117.6(4) . . ?
C17 C16 P1 122.0(3) . . ?
C21 C16 P1 120.3(3) . . ?
C16 C17 C18 121.6(4) . . ?
C16 C17 H17 119.2 . . ?
C18 C17 H17 119.2 . . ?
C19 C18 C17 119.9(4) . . ?
C19 C18 H18 120.0 . . ?
C17 C18 H18 120.0 . . ?
C20 C19 C18 119.6(4) . . ?
C20 C19 H19 120.2 . . ?
C18 C19 H19 120.2 . . ?
C19 C20 C21 120.3(4) . . ?
C19 C20 H20 119.9 . . ?
C21 C20 H20 119.9 . . ?
C20 C21 C16 120.9(4) . . ?
C20 C21 H21 119.6 . . ?
C16 C21 H21 119.6 . . ?
C23 C22 C27 116.9(4) . . ?
C23 C22 P2 123.0(3) . . ?
C27 C22 P2 120.0(3) . . ?
C24 C23 C22 122.0(4) . . ?
C24 C23 H23 119.0 . . ?
C22 C23 H23 119.0 . . ?
C25 C24 C23 120.2(4) . . ?
C25 C24 H24 119.9 . . ?
C23 C24 H24 119.9 . . ?
C24 C25 C26 120.0(4) . . ?
C24 C25 H25 120.0 . . ?
C26 C25 H25 120.0 . . ?
C25 C26 C27 120.0(4) . . ?
C25 C26 H26 120.0 . . ?
C27 C26 H26 120.0 . . ?
C26 C27 C22 121.0(4) . . ?
C26 C27 H27 119.5 . . ?
C22 C27 H27 119.5 . . ?
C29 C28 C33 117.4(4) . . ?
C29 C28 P2 124.1(3) . . ?
C33 C28 P2 118.5(3) . . ?
C28 C29 C30 121.2(5) . . ?
C28 C29 H29 119.4 . . ?
C30 C29 H29 119.4 . . ?
C29 C30 C31 120.2(5) . . ?
C29 C30 H30 119.9 . . ?
C31 C30 H30 119.9 . . ?
C32 C31 C30 118.7(5) . . ?
C32 C31 H31 120.6 . . ?
C30 C31 H31 120.6 . . ?
C33 C32 C31 118.4(4) . . ?
C33 C32 H32 120.8 . . ?
C31 C32 H32 120.8 . . ?
C32 C33 C28 124.0(4) . . ?
C32 C33 H33 118.0 . . ?
C28 C33 H33 118.0 . . ?
C35 C34 C39 117.3(4) . . ?
C35 C34 P3 123.0(3) . . ?
C39 C34 P3 119.7(3) . . ?
C34 C35 C36 120.9(4) . . ?
C34 C35 H35 119.5 . . ?
C36 C35 H35 119.5 . . ?
C37 C36 C35 120.2(4) . . ?
C37 C36 H36 119.9 . . ?
C35 C36 H36 119.9 . . ?
C38 C37 C36 119.8(4) . . ?
C38 C37 H37 120.1 . . ?
C36 C37 H37 120.1 . . ?
C37 C38 C39 120.4(4) . . ?
C37 C38 H38 119.8 . . ?
C39 C38 H38 119.8 . . ?
C38 C39 C34 121.3(4) . . ?
C38 C39 H39 119.3 . . ?
C34 C39 H39 119.3 . . ?
C41 C40 C45 118.4(4) . . ?
C41 C40 P3 119.8(3) . . ?
C45 C40 P3 121.7(3) . . ?
C40 C41 C42 121.0(4) . . ?
C40 C41 H41 119.5 . . ?
C42 C41 H41 119.5 . . ?
C43 C42 C41 120.0(4) . . ?
C43 C42 H42 120.0 . . ?
C41 C42 H42 120.0 . . ?
C42 C43 C44 120.0(4) . . ?
C42 C43 H43 120.0 . . ?
C44 C43 H43 120.0 . . ?
C43 C44 C45 120.2(4) . . ?
C43 C44 H44 119.9 . . ?
C45 C44 H44 119.9 . . ?
C44 C45 C40 120.4(4) . . ?
C44 C45 H45 119.8 . . ?
C40 C45 H45 119.8 . . ?
P4 C46 H46A 109.5 . . ?
P4 C46 H46B 109.5 . . ?
H46A C46 H46B 109.5 . . ?
P4 C46 H46C 109.5 . . ?
H46A C46 H46C 109.5 . . ?
H46B C46 H46C 109.5 . . ?
P4 C47 H47A 109.5 . . ?
P4 C47 H47B 109.5 . . ?
H47A C47 H47B 109.5 . . ?
P4 C47 H47C 109.5 . . ?
H47A C47 H47C 109.5 . . ?
H47B C47 H47C 109.5 . . ?
P4 C48 H48A 109.5 . . ?
P4 C48 H48B 109.5 . . ?
H48A C48 H48B 109.5 . . ?
P4 C48 H48C 109.5 . . ?
H48A C48 H48C 109.5 . . ?
H48B C48 H48C 109.5 . . ?
C55 C49 C52 53.8(7) . . ?
C55 C49 C51 103.8(8) . . ?
C52 C49 C51 50.1(4) . . ?
C52 C50 C54 118.4(5) . . ?
C52 C50 C51 52.7(4) . . ?
C54 C50 C51 79.9(5) . . ?
C53 C51 C52 114.9(7) . . ?
C53 C51 C50 83.3(6) . . ?
C52 C51 C50 53.9(4) . . ?
C53 C51 C49 86.3(6) . . ?
C52 C51 C49 60.9(4) . . ?
C50 C51 C49 99.7(4) . . ?
C55 C52 C51 106.7(8) . . ?
C55 C52 C50 134.7(8) . . ?
C51 C52 C50 73.4(5) . . ?
C55 C52 C49 37.7(6) . . ?
C51 C52 C49 69.1(4) . . ?
C50 C52 C49 118.4(5) . . ?
C51 C53 C54 107.3(9) . . ?
C53 C54 C50 87.2(8) . . ?
C49 C55 C52 88.6(9) . . ?

loop_
_geom_bond_atom_site_label_1
_geom_bond_atom_site_label_2
_geom_bond_distance
_geom_bond_site_symmetry_2
_geom_bond_publ_flag
Ru P1 2.2245(11) . ?
Ru P2 2.2515(12) . ?
Ru P4 2.3808(11) . ?
Ru P3 2.4000(11) . ?
Ru Cl 2.4271(10) . ?
P1 C7 1.811(4) . ?
P1 C16 1.837(4) . ?
P1 C10 1.838(4) . ?
P2 C8 1.795(4) . ?
P2 C22 1.822(4) . ?
P2 C28 1.824(4) . ?
P3 C9 1.803(4) . ?
P3 C34 1.831(4) . ?
P3 C40 1.850(4) . ?
P4 C48 1.815(4) . ?
P4 C47 1.820(4) . ?
P4 C46 1.824(4) . ?
B C1 1.610(6) . ?
B C8 1.636(6) . ?
B C9 1.639(6) . ?
B C7 1.668(6) . ?
C1 C2 1.392(6) . ?
C1 C6 1.403(6) . ?
C2 C3 1.394(6) . ?
C2 H2 0.9500 . ?
C3 C4 1.377(7) . ?
C3 H3 0.9500 . ?
C4 C5 1.375(7) . ?
C4 H4 0.9500 . ?
C5 C6 1.372(6) . ?
C5 H5 0.9500 . ?
C6 H6 0.9500 . ?
C7 H7A 0.9900 . ?
C7 H7B 0.9900 . ?
C8 H8A 0.9900 . ?
C8 H8B 0.9900 . ?
C9 H9A 0.9900 . ?
C9 H9B 0.9900 . ?
C10 C15 1.380(5) . ?
C10 C11 1.389(6) . ?
C11 C12 1.380(6) . ?
C11 H11 0.9500 . ?
C12 C13 1.392(5) . ?
C12 H12 0.9500 . ?
C13 C14 1.362(6) . ?
C13 H13 0.9500 . ?
C14 C15 1.383(5) . ?
C14 H14 0.9500 . ?
C15 H15 0.9500 . ?
C16 C17 1.379(5) . ?
C16 C21 1.394(5) . ?
C17 C18 1.380(5) . ?
C17 H17 0.9500 . ?
C18 C19 1.376(6) . ?
C18 H18 0.9500 . ?
C19 C20 1.373(6) . ?
C19 H19 0.9500 . ?
C20 C21 1.383(6) . ?
C20 H20 0.9500 . ?
C21 H21 0.9500 . ?
C22 C23 1.387(6) . ?
C22 C27 1.403(6) . ?
C23 C24 1.378(5) . ?
C23 H23 0.9500 . ?
C24 C25 1.370(6) . ?
C24 H24 0.9500 . ?
C25 C26 1.373(6) . ?
C25 H25 0.9500 . ?
C26 C27 1.394(6) . ?
C26 H26 0.9500 . ?
C27 H27 0.9500 . ?
C28 C29 1.369(6) . ?
C28 C33 1.388(6) . ?
C29 C30 1.380(7) . ?
C29 H29 0.9500 . ?
C30 C31 1.414(7) . ?
C30 H30 0.9500 . ?
C31 C32 1.393(6) . ?
C31 H31 0.9500 . ?
C32 C33 1.359(6) . ?
C32 H32 0.9500 . ?
C33 H33 0.9500 . ?
C34 C35 1.391(6) . ?
C34 C39 1.400(5) . ?
C35 C36 1.392(6) . ?
C35 H35 0.9500 . ?
C36 C37 1.373(6) . ?
C36 H36 0.9500 . ?
C37 C38 1.371(6) . ?
C37 H37 0.9500 . ?
C38 C39 1.376(6) . ?
C38 H38 0.9500 . ?
C39 H39 0.9500 . ?
C40 C41 1.373(5) . ?
C40 C45 1.391(5) . ?
C41 C42 1.393(6) . ?
C41 H41 0.9500 . ?
C42 C43 1.366(6) . ?
C42 H42 0.9500 . ?
C43 C44 1.371(6) . ?
C43 H43 0.9500 . ?
C44 C45 1.388(6) . ?
C44 H44 0.9500 . ?
C45 H45 0.9500 . ?
C46 H46A 0.9800 . ?
C46 H46B 0.9800 . ?
C46 H46C 0.9800 . ?
C47 H47A 0.9800 . ?
C47 H47B 0.9800 . ?
C47 H47C 0.9800 . ?
C48 H48A 0.9800 . ?
C48 H48B 0.9800 . ?
C48 H48C 0.9800 . ?
C49 C55 1.088(13) . ?
C49 C52 1.779(9) . ?
C49 C51 1.903(9) . ?
C50 C52 1.586(9) . ?
C50 C54 1.747(13) . ?
C50 C51 1.882(9) . ?
C51 C53 1.429(10) . ?
C51 C52 1.562(11) . ?
C52 C55 1.436(12) . ?
C53 C54 1.468(12) . ?
